data_2237666
loop_
_publ_author_name
'Ding, Yi-lan'
'Shao, Chang-jiang'

_publ_section_title
;
 (4-Chlorobenzoyl)(4-chlorophenyl)amino 3-(2-nitrophenyl)propanoate
;
_journal_coeditor_code LH5593
_journal_issue 4
_journal_name_full 'Acta Crystallographica Section E'
_journal_page_first o561
_journal_paper_doi 10.1107/S1600536813007174
_journal_volume 69
_journal_year 2013
_chemical_formula_iupac 'C22 H16 Cl2 N2 O5'
_chemical_formula_moiety 'C22 H16 Cl2 N2 O5'
_chemical_formula_sum 'C22 H16 Cl2 N2 O5'
_chemical_formula_weight 459.27
_chemical_name_systematic
;
(4-Chlorobenzoyl)(4-chlorophenyl)amino 3-(2-nitrophenyl)propanoate
;
_space_group_crystal_system triclinic
_space_group_IT_number 2
_space_group_name_Hall '-P 1'
_space_group_name_H-M_alt 'P -1'
_symmetry_space_group_name_Hall '-P 1'
_symmetry_space_group_name_H-M 'P -1'
_audit_creation_method SHELXL-97
_cell_angle_alpha 89.933(5)
_cell_angle_beta 76.959(5)
_cell_angle_gamma 82.114(4)
_cell_formula_units_Z 2
_cell_length_a 6.1710(3)
_cell_length_b 12.8881(7)
_cell_length_c 13.3490(8)
_cell_measurement_reflns_used 2661
_cell_measurement_temperature 294.1(4)
_cell_measurement_theta_max 28.4442
_cell_measurement_theta_min 3.1280
_cell_volume 1024.03(10)
_computing_cell_refinement
;
CrysAlis Pro (Agilent, 2011)
;
_computing_data_collection
;
CrysAlis Pro (Agilent, 2011)
;
_computing_data_reduction
;
CrysAlis Pro (Agilent, 2011)
;
_computing_molecular_graphics
;
OLEX2 (Dolomanov <i>et al.</i>, 2009)
;
_computing_publication_material
;
OLEX2 (Dolomanov <i>et al.</i>, 2009)
;
_computing_structure_refinement
;
SHELXL97 (Sheldrick, 2008)
;
_computing_structure_solution
;
SUPERFLIP (Palatinus & Chapuis, 2007)
;
_diffrn_ambient_temperature 294.1(4)
_diffrn_detector_area_resol_mean 16.0733
_diffrn_measured_fraction_theta_full 0.998
_diffrn_measured_fraction_theta_max 0.882
_diffrn_measurement_device_type 'Agilent SuperNova (Dual, Cu at zero) Eos'
_diffrn_measurement_method '\w scans'
_diffrn_radiation_monochromator mirror
_diffrn_radiation_source 'SuperNova (Mo) X-ray Source'
_diffrn_radiation_type 'Mo K\a'
_diffrn_radiation_wavelength 0.7107
_diffrn_reflns_av_R_equivalents 0.0212
_diffrn_reflns_av_sigmaI/netI 0.0411
_diffrn_reflns_limit_h_max 8
_diffrn_reflns_limit_h_min -8
_diffrn_reflns_limit_k_max 16
_diffrn_reflns_limit_k_min -16
_diffrn_reflns_limit_l_max 14
_diffrn_reflns_limit_l_min -17
_diffrn_reflns_number 7506
_diffrn_reflns_theta_full 25.24
_diffrn_reflns_theta_max 28.51
_diffrn_reflns_theta_min 3.13
_exptl_absorpt_coefficient_mu 0.356
_exptl_absorpt_correction_T_max 1.00000
_exptl_absorpt_correction_T_min 0.75684
_exptl_absorpt_correction_type multi-scan
_exptl_absorpt_process_details
;
(CrysAlis Pro; Agilent, 2011)
;
_exptl_crystal_colour colourless
_exptl_crystal_density_diffrn 1.489
_exptl_crystal_density_method 'not measured'
_exptl_crystal_description block
_exptl_crystal_F_000 472
_exptl_crystal_size_max 0.32
_exptl_crystal_size_mid 0.28
_exptl_crystal_size_min 0.25
_refine_diff_density_max 0.166
_refine_diff_density_min -0.276
_refine_ls_extinction_method none
_refine_ls_goodness_of_fit_ref 1.020
_refine_ls_hydrogen_treatment constr
_refine_ls_matrix_type full
_refine_ls_number_parameters 280
_refine_ls_number_reflns 4578
_refine_ls_number_restraints 0
_refine_ls_restrained_S_all 1.020
_refine_ls_R_factor_all 0.0651
_refine_ls_R_factor_gt 0.0439
_refine_ls_shift/su_max 0.000
_refine_ls_shift/su_mean 0.000
_refine_ls_structure_factor_coef Fsqd
_refine_ls_weighting_details 'calc w=1/[\s^2^(Fo^2^)+(0.0388P)^2^+0.2287P] where P=(Fo^2^+2Fc^2^)/3'
_refine_ls_weighting_scheme calc
_refine_ls_wR_factor_ref 0.1126
_reflns_number_gt 3269
_reflns_number_total 4578
_reflns_threshold_expression I>2\s(I)
_cod_data_source_file lh5593.cif
_cod_data_source_block I
_cod_database_code 2237666
_cod_database_fobs_code 2237666

loop_
_symmetry_equiv_pos_as_xyz
'x, y, z'
'-x, -y, -z'

loop_
_atom_site_type_symbol
_atom_site_label
_atom_site_fract_x
_atom_site_fract_y
_atom_site_fract_z
_atom_site_U_iso_or_equiv
_atom_site_adp_type
_atom_site_calc_flag
_atom_site_refinement_flags
_atom_site_occupancy
_atom_site_symmetry_multiplicity
Cl Cl1 -0.18649(10) 0.33888(6) 0.87407(5) 0.0768(2) Uani d . 1 1
Cl Cl2 1.31097(10) 0.36534(5) 0.04403(5) 0.0728(2) Uani d . 1 1
O O1 0.3913(2) 0.46847(10) 0.41480(11) 0.0514(4) Uani d . 1 1
O O2 0.6701(2) 0.23063(9) 0.47616(10) 0.0446(3) Uani d . 1 1
O O3 0.4204(3) 0.15481(12) 0.41153(13) 0.0669(5) Uani d . 1 1
O O4 1.2426(3) -0.06198(14) 0.30600(14) 0.0745(5) Uani d . 1 1
O O5 1.4243(3) -0.09770(15) 0.14952(16) 0.0870(6) Uani d . 1 1
N N1 0.5125(3) 0.32286(12) 0.48837(13) 0.0488(4) Uani d . 1 1
N N2 1.2639(3) -0.05271(14) 0.21312(17) 0.0567(5) Uani d . 1 1
C C1 0.3969(3) 0.28616(15) 0.66805(16) 0.0467(5) Uani d . 1 1
H H1 0.5433 0.2555 0.6661 0.056 Uiso calc R 1 1
C C2 0.2353(3) 0.28899(16) 0.75827(16) 0.0500(5) Uani d . 1 1
H H2 0.2719 0.2603 0.8173 0.060 Uiso calc R 1 1
C C3 0.0195(3) 0.33459(15) 0.76041(15) 0.0451(5) Uani d . 1 1
C C4 -0.0374(3) 0.37795(15) 0.67448(16) 0.0485(5) Uani d . 1 1
H H4 -0.1837 0.4093 0.6772 0.058 Uiso calc R 1 1
C C5 0.1242(3) 0.37473(15) 0.58384(15) 0.0475(5) Uani d . 1 1
H H5 0.0866 0.4035 0.5250 0.057 Uiso calc R 1 1
C C6 0.3422(3) 0.32880(13) 0.58035(14) 0.0402(4) Uani d . 1 1
C C7 0.5349(3) 0.39283(14) 0.41068(14) 0.0408(4) Uani d . 1 1
C C9 0.9520(3) 0.33060(15) 0.32673(15) 0.0455(5) Uani d . 1 1
H H9 0.9773 0.3017 0.3877 0.055 Uiso calc R 1 1
C C10 1.1284(3) 0.32752(16) 0.24154(16) 0.0487(5) Uani d . 1 1
H H10 1.2719 0.2969 0.2450 0.058 Uiso calc R 1 1
C C11 1.0896(3) 0.37022(16) 0.15145(16) 0.0475(5) Uani d . 1 1
C C12 0.8791(3) 0.41665(16) 0.14499(16) 0.0498(5) Uani d . 1 1
H H12 0.8551 0.4451 0.0837 0.060 Uiso calc R 1 1
C C13 0.7042(3) 0.42046(15) 0.23050(15) 0.0441(4) Uani d . 1 1
H H13 0.5621 0.4529 0.2268 0.053 Uiso calc R 1 1
C C14 0.7361(3) 0.37675(13) 0.32217(14) 0.0390(4) Uani d . 1 1
C C15 0.5977(3) 0.14812(15) 0.43340(15) 0.0451(5) Uani d . 1 1
C C16 0.7738(3) 0.05388(14) 0.42254(16) 0.0472(5) Uani d . 1 1
H H16A 0.7454 0.0137 0.4845 0.057 Uiso calc R 1 1
H H16B 0.9199 0.0766 0.4152 0.057 Uiso calc R 1 1
C C17 0.7776(3) -0.01623(15) 0.32980(16) 0.0479(5) Uani d . 1 1
H H17A 0.8685 -0.0829 0.3345 0.057 Uiso calc R 1 1
H H17B 0.6260 -0.0296 0.3314 0.057 Uiso calc R 1 1
C C18 0.8705(3) 0.03217(14) 0.22905(15) 0.0429(4) Uani d . 1 1
C C19 1.0947(3) 0.01729(15) 0.17520(16) 0.0450(5) Uani d . 1 1
C C20 1.1712(4) 0.06501(18) 0.08326(18) 0.0589(6) Uani d . 1 1
H H20 1.3221 0.0522 0.0498 0.071 Uiso calc R 1 1
C C21 1.0231(5) 0.13115(18) 0.04204(19) 0.0665(6) Uani d . 1 1
H H21 1.0729 0.1647 -0.0188 0.080 Uiso calc R 1 1
C C22 0.8000(4) 0.14722(17) 0.09175(19) 0.0640(6) Uani d . 1 1
H H22 0.6982 0.1915 0.0639 0.077 Uiso calc R 1 1
C C23 0.7258(4) 0.09832(16) 0.18248(18) 0.0542(5) Uani d . 1 1
H H23 0.5735 0.1098 0.2139 0.065 Uiso calc R 1 1

loop_
_atom_site_aniso_label
_atom_site_aniso_U_11
_atom_site_aniso_U_22
_atom_site_aniso_U_33
_atom_site_aniso_U_12
_atom_site_aniso_U_13
_atom_site_aniso_U_23
Cl1 0.0613(4) 0.0970(5) 0.0541(4) 0.0046(3) 0.0148(3) 0.0189(3)
Cl2 0.0545(3) 0.0921(5) 0.0570(4) 0.0001(3) 0.0116(3) 0.0122(3)
O1 0.0516(8) 0.0480(8) 0.0467(8) 0.0080(6) -0.0041(7) 0.0103(6)
O2 0.0459(7) 0.0344(7) 0.0468(8) 0.0041(5) -0.0020(6) 0.0021(6)
O3 0.0497(9) 0.0645(10) 0.0839(12) 0.0104(7) -0.0210(9) -0.0156(9)
O4 0.0601(10) 0.0904(13) 0.0709(13) 0.0111(9) -0.0239(9) 0.0071(10)
O5 0.0570(10) 0.0872(13) 0.0979(15) 0.0279(9) -0.0008(10) -0.0043(11)
N1 0.0554(10) 0.0346(8) 0.0430(9) 0.0104(7) 0.0065(8) 0.0069(7)
N2 0.0405(9) 0.0541(10) 0.0727(14) 0.0027(8) -0.0128(9) -0.0007(10)
C1 0.0417(10) 0.0455(10) 0.0475(12) 0.0044(8) -0.0054(9) 0.0090(9)
C2 0.0524(12) 0.0527(12) 0.0411(11) 0.0004(9) -0.0074(9) 0.0115(9)
C3 0.0450(11) 0.0441(10) 0.0399(11) -0.0027(8) 0.0009(9) 0.0033(8)
C4 0.0391(10) 0.0528(12) 0.0491(12) 0.0025(9) -0.0057(9) 0.0069(9)
C5 0.0474(11) 0.0526(11) 0.0400(11) 0.0016(9) -0.0097(9) 0.0079(9)
C6 0.0452(10) 0.0339(9) 0.0366(10) -0.0018(8) -0.0013(8) 0.0006(7)
C7 0.0464(10) 0.0388(10) 0.0360(10) -0.0029(8) -0.0087(8) 0.0018(8)
C9 0.0461(11) 0.0508(11) 0.0412(11) -0.0072(9) -0.0134(9) 0.0090(9)
C10 0.0385(10) 0.0549(12) 0.0514(12) -0.0048(9) -0.0084(9) 0.0070(9)
C11 0.0426(10) 0.0511(11) 0.0437(12) -0.0063(9) 0.0003(9) 0.0011(9)
C12 0.0523(12) 0.0556(12) 0.0385(11) -0.0022(9) -0.0075(9) 0.0092(9)
C13 0.0418(10) 0.0475(11) 0.0405(11) -0.0008(8) -0.0076(9) 0.0061(8)
C14 0.0425(10) 0.0362(9) 0.0384(10) -0.0066(8) -0.0088(8) 0.0014(7)
C15 0.0465(11) 0.0416(10) 0.0408(11) 0.0017(8) -0.0016(9) 0.0032(8)
C16 0.0497(11) 0.0379(10) 0.0496(12) 0.0045(8) -0.0086(9) 0.0038(8)
C17 0.0442(10) 0.0376(10) 0.0594(13) -0.0014(8) -0.0093(10) -0.0013(9)
C18 0.0439(10) 0.0349(9) 0.0497(12) -0.0014(8) -0.0126(9) -0.0057(8)
C19 0.0432(10) 0.0400(10) 0.0506(12) 0.0010(8) -0.0120(9) -0.0043(9)
C20 0.0560(13) 0.0579(13) 0.0571(14) -0.0051(11) -0.0024(11) -0.0039(11)
C21 0.0851(18) 0.0564(13) 0.0553(15) -0.0061(12) -0.0128(13) 0.0077(11)
C22 0.0783(17) 0.0532(13) 0.0615(16) 0.0066(11) -0.0276(14) 0.0049(11)
C23 0.0488(11) 0.0522(12) 0.0604(14) 0.0063(9) -0.0179(11) -0.0040(10)

loop_
_atom_type_symbol
_atom_type_description
_atom_type_scat_dispersion_real
_atom_type_scat_dispersion_imag
_atom_type_scat_source
C C 0.0033 0.0016 'International Tables Vol C Tables 4.2.6.8 and 6.1.1.4'
H H 0.0000 0.0000 'International Tables Vol C Tables 4.2.6.8 and 6.1.1.4'
Cl Cl 0.1484 0.1585 'International Tables Vol C Tables 4.2.6.8 and 6.1.1.4'
N N 0.0061 0.0033 'International Tables Vol C Tables 4.2.6.8 and 6.1.1.4'
O O 0.0106 0.0060 'International Tables Vol C Tables 4.2.6.8 and 6.1.1.4'

loop_
_geom_angle_atom_site_label_1
_geom_angle_atom_site_label_2
_geom_angle_atom_site_label_3
_geom_angle
C15 O2 N1 112.51(14)
C7 N1 O2 117.80(15)
C7 N1 C6 127.85(16)
O2 N1 C6 114.30(14)
O4 N2 O5 123.0(2)
O4 N2 C19 119.16(18)
O5 N2 C19 117.8(2)
C2 C1 C6 120.22(18)
C2 C1 H1 119.9
C6 C1 H1 119.9
C3 C2 C1 119.43(19)
C3 C2 H2 120.3
C1 C2 H2 120.3
C4 C3 C2 121.17(18)
C4 C3 Cl1 118.92(15)
C2 C3 Cl1 119.91(16)
C3 C4 C5 119.45(18)
C3 C4 H4 120.3
C5 C4 H4 120.3
C4 C5 C6 120.08(18)
C4 C5 H5 120.0
C6 C5 H5 120.0
C1 C6 C5 119.65(18)
C1 C6 N1 118.58(17)
C5 C6 N1 121.76(17)
O1 C7 N1 119.37(17)
O1 C7 C14 120.50(17)
N1 C7 C14 120.13(16)
C10 C9 C14 120.58(18)
C10 C9 H9 119.7
C14 C9 H9 119.7
C11 C10 C9 119.39(18)
C11 C10 H10 120.3
C9 C10 H10 120.3
C12 C11 C10 121.25(18)
C12 C11 Cl2 119.40(16)
C10 C11 Cl2 119.35(16)
C11 C12 C13 119.15(19)
C11 C12 H12 120.4
C13 C12 H12 120.4
C12 C13 C14 121.23(18)
C12 C13 H13 119.4
C14 C13 H13 119.4
C13 C14 C9 118.39(17)
C13 C14 C7 115.43(16)
C9 C14 C7 125.93(17)
O3 C15 O2 122.88(18)
O3 C15 C16 127.89(19)
O2 C15 C16 109.23(16)
C15 C16 C17 112.10(17)
C15 C16 H16A 109.2
C17 C16 H16A 109.2
C15 C16 H16B 109.2
C17 C16 H16B 109.2
H16A C16 H16B 107.9
C18 C17 C16 112.42(15)
C18 C17 H17A 109.1
C16 C17 H17A 109.1
C18 C17 H17B 109.1
C16 C17 H17B 109.1
H17A C17 H17B 107.9
C19 C18 C23 114.77(19)
C19 C18 C17 125.79(18)
C23 C18 C17 119.44(18)
C20 C19 C18 123.28(19)
C20 C19 N2 115.92(19)
C18 C19 N2 120.79(18)
C21 C20 C19 119.6(2)
C21 C20 H20 120.2
C19 C20 H20 120.2
C20 C21 C22 119.1(2)
C20 C21 H21 120.4
C22 C21 H21 120.4
C21 C22 C23 120.6(2)
C21 C22 H22 119.7
C23 C22 H22 119.7
C22 C23 C18 122.5(2)
C22 C23 H23 118.7
C18 C23 H23 118.7

loop_
_geom_bond_atom_site_label_1
_geom_bond_atom_site_label_2
_geom_bond_distance
Cl1 C3 1.7411(19)
Cl2 C11 1.738(2)
O1 C7 1.216(2)
O2 C15 1.379(2)
O2 N1 1.4131(18)
O3 C15 1.187(2)
O4 N2 1.224(2)
O5 N2 1.225(2)
N1 C7 1.369(2)
N1 C6 1.419(2)
N2 C19 1.463(3)
C1 C2 1.376(3)
C1 C6 1.383(3)
C1 H1 0.9300
C2 C3 1.374(3)
C2 H2 0.9300
C3 C4 1.370(3)
C4 C5 1.380(3)
C4 H4 0.9300
C5 C6 1.384(3)
C5 H5 0.9300
C7 C14 1.500(3)
C9 C10 1.382(3)
C9 C14 1.397(3)
C9 H9 0.9300
C10 C11 1.378(3)
C10 H10 0.9300
C11 C12 1.374(3)
C12 C13 1.378(3)
C12 H12 0.9300
C13 C14 1.389(3)
C13 H13 0.9300
C15 C16 1.498(3)
C16 C17 1.528(3)
C16 H16A 0.9700
C16 H16B 0.9700
C17 C18 1.508(3)
C17 H17A 0.9700
C17 H17B 0.9700
C18 C19 1.395(3)
C18 C23 1.397(3)
C19 C20 1.387(3)
C20 C21 1.370(3)
C20 H20 0.9300
C21 C22 1.374(3)
C21 H21 0.9300
C22 C23 1.379(3)
C22 H22 0.9300
C23 H23 0.9300

loop_
_geom_hbond_atom_site_label_D
_geom_hbond_atom_site_label_H
_geom_hbond_atom_site_label_A
_geom_hbond_site_symmetry_A
_geom_hbond_distance_DH
_geom_hbond_distance_HA
_geom_hbond_distance_DA
_geom_hbond_angle_DHA
_geom_hbond_publ_flag
C4 H4 O1 2_566 0.93 2.40 3.177(2) 140 yes
C17 H17B O4 1_455 0.97 2.55 3.515(3) 171 yes

loop_
_geom_torsion_atom_site_label_1
_geom_torsion_atom_site_label_2
_geom_torsion_atom_site_label_3
_geom_torsion_atom_site_label_4
_geom_torsion
C15 O2 N1 C7 -92.94(19)
C15 O2 N1 C6 84.64(19)
C6 C1 C2 C3 -0.1(3)
C1 C2 C3 C4 -0.5(3)
C1 C2 C3 Cl1 -179.90(15)
C2 C3 C4 C5 0.7(3)
Cl1 C3 C4 C5 -179.79(15)
C3 C4 C5 C6 -0.5(3)
C2 C1 C6 C5 0.2(3)
C2 C1 C6 N1 -178.98(17)
C4 C5 C6 C1 0.1(3)
C4 C5 C6 N1 179.25(17)
C7 N1 C6 C1 -148.3(2)
O2 N1 C6 C1 34.4(2)
C7 N1 C6 C5 32.5(3)
O2 N1 C6 C5 -144.76(17)
O2 N1 C7 O1 173.77(16)
C6 N1 C7 O1 -3.4(3)
O2 N1 C7 C14 -7.0(3)
C6 N1 C7 C14 175.80(17)
C14 C9 C10 C11 -0.2(3)
C9 C10 C11 C12 0.6(3)
C9 C10 C11 Cl2 -179.47(15)
C10 C11 C12 C13 0.1(3)
Cl2 C11 C12 C13 -179.89(15)
C11 C12 C13 C14 -1.1(3)
C12 C13 C14 C9 1.5(3)
C12 C13 C14 C7 176.16(17)
C10 C9 C14 C13 -0.8(3)
C10 C9 C14 C7 -174.88(17)
O1 C7 C14 C13 -27.1(3)
N1 C7 C14 C13 153.69(17)
O1 C7 C14 C9 147.14(19)
N1 C7 C14 C9 -32.1(3)
N1 O2 C15 O3 -1.3(3)
N1 O2 C15 C16 179.71(14)
O3 C15 C16 C17 32.6(3)
O2 C15 C16 C17 -148.51(16)
C15 C16 C17 C18 71.5(2)
C16 C17 C18 C19 92.1(2)
C16 C17 C18 C23 -87.9(2)
C23 C18 C19 C20 0.9(3)
C17 C18 C19 C20 -179.16(19)
C23 C18 C19 N2 -178.00(17)
C17 C18 C19 N2 2.0(3)
O4 N2 C19 C20 149.1(2)
O5 N2 C19 C20 -29.2(3)
O4 N2 C19 C18 -31.9(3)
O5 N2 C19 C18 149.7(2)
C18 C19 C20 C21 0.6(3)
N2 C19 C20 C21 179.52(19)
C19 C20 C21 C22 -1.3(3)
C20 C21 C22 C23 0.6(3)
C21 C22 C23 C18 1.0(3)
C19 C18 C23 C22 -1.7(3)
C17 C18 C23 C22 178.38(19)
